data_7247682
loop_
_publ_author_name
'Roy, Subhadip'
'Mal, Susital'
'Banik, Rupak'
'Das, Subrata'
'Dlh\'a\<n, \<Lubor'
'Titi\<s, J\'an'
'Bo\<ca, Roman'
'Kirillov, Alexander M.'
'Novikov, Alexander S.'
'Hazendonk, Paul'
'Butcher, Ray J.'
'Bauza, Antonio'
'Frontera, Antonio'

_publ_section_title
;
 Two isostructural complexes of Ni(ii) and Zn(ii) with violurate and
 pyridine: a detailed structural, theoretical, magnetic, and NMR
 investigation
;
_journal_issue 46
_journal_name_full CrystEngComm
_journal_page_first 6503
_journal_page_last 6511
_journal_paper_doi 10.1039/D3CE00871A
_journal_volume 25
_journal_year 2023
_chemical_formula_moiety 'C22 H22 N8 Ni O8, 3(H2 O)'
_chemical_formula_sum 'C22 H28 N8 Ni O11'
_chemical_formula_weight 639.23
_space_group_crystal_system triclinic
_space_group_IT_number 2
_space_group_name_Hall '-P 1'
_space_group_name_H-M_alt 'P -1'
_atom_sites_solution_hydrogens mixed
_atom_sites_solution_primary dual
_audit_creation_date 2023-10-08
_audit_creation_method
;
Olex2 1.5
(compiled 2023.08.24 svn.re1ec1418 for OlexSys, GUI svn.r6817)
;
_audit_update_record
;
2023-10-21 deposited with the CCDC.	2023-11-07 downloaded from the CCDC.
;
_cell_angle_alpha 112.946(5)
_cell_angle_beta 106.988(4)
_cell_angle_gamma 99.066(4)
_cell_formula_units_Z 2
_cell_length_a 10.9490(5)
_cell_length_b 11.9806(7)
_cell_length_c 12.0973(6)
_cell_measurement_reflns_used 9336
_cell_measurement_temperature 100(2)
_cell_measurement_theta_max 27.877
_cell_measurement_theta_min 2.437
_cell_volume 1329.49(15)
_computing_cell_refinement 'Bruker Apex 2'
_computing_data_collection 'Bruker Apex 2'
_computing_data_reduction 'Bruker Saint'
_computing_molecular_graphics 'Olex2 1.5 (Dolomanov et al., 2009)'
_computing_publication_material 'Olex2 1.5 (Dolomanov et al., 2009)'
_computing_structure_refinement 'SHELXL-2019/2 (Sheldrick, 2019)'
_computing_structure_solution 'SHELXT (Sheldrick, 2015)'
_diffrn_ambient_temperature 100(2)
_diffrn_measured_fraction_theta_full 0.990
_diffrn_measured_fraction_theta_max 0.959
_diffrn_measurement_device_type 'Bruker Apex 2'
_diffrn_measurement_method '\w scans'
_diffrn_radiation_type CuK\a
_diffrn_radiation_wavelength 1.54184
_diffrn_reflns_av_R_equivalents 0.0217
_diffrn_reflns_av_unetI/netI 0.0356
_diffrn_reflns_Laue_measured_fraction_full 0.990
_diffrn_reflns_Laue_measured_fraction_max 0.959
_diffrn_reflns_limit_h_max 12
_diffrn_reflns_limit_h_min -13
_diffrn_reflns_limit_k_max 14
_diffrn_reflns_limit_k_min -14
_diffrn_reflns_limit_l_max 12
_diffrn_reflns_limit_l_min -14
_diffrn_reflns_number 7951
_diffrn_reflns_point_group_measured_fraction_full 0.990
_diffrn_reflns_point_group_measured_fraction_max 0.959
_diffrn_reflns_theta_full 67.684
_diffrn_reflns_theta_max 72.625
_diffrn_reflns_theta_min 4.439
_exptl_absorpt_coefficient_mu 1.728
_exptl_absorpt_correction_T_max 0.786
_exptl_absorpt_correction_T_min 0.645
_exptl_absorpt_correction_type multi-scan
_exptl_absorpt_process_details 'Sadabs (Sheldrick, 1996)'
_exptl_crystal_colour green-blue
_exptl_crystal_density_diffrn 1.597
_exptl_crystal_description prismatic
_exptl_crystal_F_000 664
_exptl_crystal_size_max 0.3
_exptl_crystal_size_mid 0.23
_exptl_crystal_size_min 0.16
_refine_diff_density_max 0.321
_refine_diff_density_min -0.353
_refine_diff_density_rms 0.053
_refine_ls_extinction_method none
_refine_ls_goodness_of_fit_ref 1.046
_refine_ls_hydrogen_treatment mixed
_refine_ls_matrix_type full
_refine_ls_number_parameters 458
_refine_ls_number_reflns 5070
_refine_ls_number_restraints 54
_refine_ls_restrained_S_all 1.095
_refine_ls_R_factor_all 0.0379
_refine_ls_R_factor_gt 0.0326
_refine_ls_shift/su_max 0.001
_refine_ls_shift/su_mean 0.000
_refine_ls_structure_factor_coef Fsqd
_refine_ls_weighting_details 'w=1/[\s^2^(Fo^2^)+(0.0388P)^2^+0.6029P] where P=(Fo^2^+2Fc^2^)/3'
_refine_ls_weighting_scheme calc
_refine_ls_wR_factor_gt 0.0824
_refine_ls_wR_factor_ref 0.0861
_reflns_Friedel_coverage 0.000
_reflns_number_gt 4486
_reflns_number_total 5070
_reflns_threshold_expression 'I > 2\s(I)'
_cod_data_source_file d3ce00871a2.cif
_cod_data_source_block 1
_cod_depositor_comments 'Adding full bibliography for 7247682--7247683.cif.'
_cod_original_cell_volume 1329.48(13)
_cod_database_code 7247682
_shelx_shelxl_version_number 2019/3
_shelx_space_group_comment
;
The symmetry employed for this shelxl refinement is uniquely defined
by the following loop, which should always be used as a source of
symmetry information in preference to the above space-group names.
They are only intended as comments.
;
_olex2_refinement_description
;
1. Restrained distances
 O1W-H1WA = O1W-H1WB = O2W-H2WA = O2W-H2WB = O3WA-H3WA
 0.85 with sigma of 0.01
 H1WA-H1WB = H2WA-H2WB
 1.34 with sigma of 0.01
 N21-C21 \\sim N21-C23 \\sim N21A-C21A \\sim N21A-C23A
 with sigma of 0.01
 N21-O22 \\sim N21A-O22A
 with sigma of 0.01
2. Uiso/Uaniso restraints and constraints
O3WA \\sim O3WB \\sim O3WC: within 2A with sigma of 0.005 and sigma for
terminal atoms of 0.005 within 2A
Uanis(O21) = Uanis(O21A)
Uanis(O22) = Uanis(O22A)
Uanis(O23) = Uanis(O23A)
Uanis(O24) = Uanis(O24A)
Uanis(N21) = Uanis(N21A)
Uanis(N22) = Uanis(N22A)
Uanis(N23) = Uanis(N23A)
Uanis(C21) = Uanis(C21A)
Uanis(C22) = Uanis(C22A)
Uanis(C23) = Uanis(C23A)
Uanis(C24) = Uanis(C24A)
Uanis(C25) = Uanis(C25A)
Uanis(C26) = Uanis(C26A)
3. Same fragment restrains
{O21, O23, O24, N22, N23, C21, C22, C23, C24, C25, C26} sigma for 1-2: 0.02,
1-3: 0.04
as in
{O21A, O23A, O24A, N22A, N23A, C21A, C22A, C23A, C24A, C25A, C26A}
4. Others
 Sof(H15D)=Sof(H15E)=Sof(H15F)=1-FVAR(1)
 Sof(H15A)=Sof(H15B)=Sof(H15C)=FVAR(1)
 Sof(O21A)=Sof(O23A)=Sof(O24A)=Sof(N22A)=Sof(N23A)=Sof(C21A)=Sof(C22A)=
 Sof(C23A)=Sof(C24A)=Sof(C25A)=Sof(H25D)=Sof(H25E)=Sof(H25F)=Sof(C26A)=
 Sof(H26D)=Sof(H26E)=Sof(H26F)=Sof(O22A)=Sof(N21A)=1-FVAR(2)
 Sof(O21)=Sof(O23)=Sof(O24)=Sof(N22)=Sof(N23)=Sof(C21)=Sof(C22)=Sof(C23)=
 Sof(C24)=Sof(C25)=Sof(H25A)=Sof(H25B)=Sof(H25C)=Sof(C26)=Sof(H26A)=Sof(H26B)=
 Sof(H26C)=Sof(O22)=Sof(N21)=FVAR(2)
 Fixed Sof: O3WA(0.5) H3WA(0.5) O3WB(0.1) O3WC(0.15)
5.a Me refined with riding coordinates:
 C25A(H25D,H25E,H25F), C26A(H26D,H26E,H26F)
5.b Aromatic/amide H refined with riding coordinates:
 C31(H31), C32(H32), C33(H33), C34(H34), C35(H35), C41(H41), C42(H42),
 C43(H43), C44(H44), C45(H45)
5.c Idealised Me refined as rotating group:
 C15(H15A,H15B,H15C), C15(H15D,H15E,H15F), C16(H16A,H16B,H16C), C25(H25A,H25B,
 H25C), C26(H26A,H26B,H26C)
;
_olex2_submission_special_instructions 'No special instructions were received'

loop_
_space_group_symop_operation_xyz
'x, y, z'
'-x, -y, -z'

loop_
_atom_site_label
_atom_site_type_symbol
_atom_site_fract_x
_atom_site_fract_y
_atom_site_fract_z
_atom_site_U_iso_or_equiv
_atom_site_adp_type
_atom_site_occupancy
_atom_site_site_symmetry_order
_atom_site_calc_flag
_atom_site_refinement_flags_posn
_atom_site_refinement_flags_adp
_atom_site_refinement_flags_occupancy
_atom_site_disorder_assembly
_atom_site_disorder_group
Ni1 Ni 0.73284(3) 0.48800(2) 0.78395(2) 0.01185(7) Uani 1 1 d . . . . .
O11 O 0.92930(11) 0.60220(10) 0.87640(10) 0.0138(2) Uani 1 1 d . . . . .
O12 O 0.68395(12) 0.44682(11) 0.51310(11) 0.0188(3) Uani 1 1 d . . . . .
O13 O 1.25120(12) 0.84552(11) 0.82833(12) 0.0202(3) Uani 1 1 d . . . . .
O14 O 0.88490(12) 0.56810(12) 0.46325(11) 0.0213(3) Uani 1 1 d . . . . .
N11 N 0.76709(13) 0.50354(12) 0.62973(13) 0.0134(3) Uani 1 1 d . . . . .
N12 N 1.09058(13) 0.72338(12) 0.85318(13) 0.0133(3) Uani 1 1 d . . . . .
N13 N 1.06348(14) 0.71301(13) 0.64720(13) 0.0159(3) Uani 1 1 d . . . . .
N31 N 0.72520(13) 0.47916(12) 0.94946(13) 0.0134(3) Uani 1 1 d . . . . .
N41 N 0.67188(13) 0.65057(12) 0.83164(13) 0.0136(3) Uani 1 1 d . . . . .
C11 C 0.96825(15) 0.63497(14) 0.80330(15) 0.0125(3) Uani 1 1 d . . . . .
C12 C 1.14191(16) 0.76619(15) 0.77867(16) 0.0147(3) Uani 1 1 d . . . . .
C13 C 0.94096(16) 0.61578(15) 0.58144(16) 0.0150(3) Uani 1 1 d . . . . .
C14 C 0.88934(16) 0.58210(14) 0.66597(15) 0.0129(3) Uani 1 1 d . . . . .
C15 C 1.17062(17) 0.78352(17) 0.99398(16) 0.0196(4) Uani 1 1 d . . . . .
H15A H 1.112967 0.769485 1.038905 0.029 Uiso 0.53(2) 1 calc R U P A 1
H15B H 1.209280 0.875223 1.026411 0.029 Uiso 0.53(2) 1 calc R U P A 1
H15C H 1.242995 0.745957 1.010508 0.029 Uiso 0.53(2) 1 calc R U P A 1
H15D H 1.167254 0.718607 1.024203 0.029 Uiso 0.47(2) 1 calc R U P A 2
H15E H 1.134051 0.848058 1.040013 0.029 Uiso 0.47(2) 1 calc R U P A 2
H15F H 1.263936 0.823999 1.011609 0.029 Uiso 0.47(2) 1 calc R U P A 2
C16 C 1.11785(19) 0.75869(18) 0.56940(18) 0.0242(4) Uani 1 1 d . . . . .
H16A H 1.178428 0.846085 0.625289 0.036 Uiso 1 1 calc R U . . .
H16B H 1.043910 0.757030 0.498968 0.036 Uiso 1 1 calc R U . . .
H16C H 1.167425 0.703376 0.532134 0.036 Uiso 1 1 calc R U . . .
C31 C 0.83210(17) 0.54048(15) 1.06411(16) 0.0163(3) Uani 1 1 d . . . . .
H31 H 0.914208 0.584453 1.067246 0.020 Uiso 1 1 calc R U . . .
C32 C 0.82646(17) 0.54164(16) 1.17743(16) 0.0184(3) Uani 1 1 d . . . . .
H32 H 0.902910 0.587465 1.257137 0.022 Uiso 1 1 calc R U . . .
C33 C 0.70836(18) 0.47537(16) 1.17334(16) 0.0193(3) Uani 1 1 d . . . . .
H33 H 0.702454 0.474363 1.249766 0.023 Uiso 1 1 calc R U . . .
C34 C 0.59872(17) 0.41039(17) 1.05521(17) 0.0197(4) Uani 1 1 d . . . . .
H34 H 0.516643 0.363045 1.049095 0.024 Uiso 1 1 calc R U . . .
C35 C 0.61070(16) 0.41559(15) 0.94659(16) 0.0155(3) Uani 1 1 d . . . . .
H35 H 0.534689 0.372344 0.866398 0.019 Uiso 1 1 calc R U . . .
C41 C 0.55968(16) 0.65193(16) 0.74864(16) 0.0156(3) Uani 1 1 d . . . . .
H41 H 0.514151 0.580692 0.664700 0.019 Uiso 1 1 calc R U . . .
C42 C 0.50841(17) 0.75287(16) 0.78095(17) 0.0192(3) Uani 1 1 d . . . . .
H42 H 0.428130 0.750243 0.720815 0.023 Uiso 1 1 calc R U . . .
C43 C 0.57547(19) 0.85785(16) 0.90200(17) 0.0217(4) Uani 1 1 d . . . . .
H43 H 0.542052 0.928460 0.926296 0.026 Uiso 1 1 calc R U . . .
C44 C 0.69253(18) 0.85849(16) 0.98761(17) 0.0212(4) Uani 1 1 d . . . . .
H44 H 0.741076 0.929804 1.071061 0.025 Uiso 1 1 calc R U . . .
C45 C 0.73703(17) 0.75305(15) 0.94882(16) 0.0169(3) Uani 1 1 d . . . . .
H45 H 0.816828 0.753277 1.007482 0.020 Uiso 1 1 calc R U . . .
O21 O 0.53683(13) 0.37445(12) 0.66319(12) 0.0140(3) Uani 0.9561(17) 1 d D . P B 1
O23 O 0.31422(15) 0.02987(15) 0.26740(16) 0.0212(4) Uani 0.9561(17) 1 d D . P B 1
O24 O 0.73072(13) 0.05150(12) 0.51066(13) 0.0198(3) Uani 0.9561(17) 1 d D . P B 1
N22 N 0.42030(15) 0.19690(17) 0.47043(17) 0.0150(3) Uani 0.9561(17) 1 d D . P B 1
N23 N 0.52540(17) 0.04431(16) 0.38581(14) 0.0166(3) Uani 0.9561(17) 1 d D . P B 1
C21 C 0.53428(17) 0.27103(16) 0.57954(17) 0.0124(3) Uani 0.9561(17) 1 d D . P B 1
C22 C 0.4136(2) 0.08624(18) 0.36774(19) 0.0163(4) Uani 0.9561(17) 1 d D . P B 1
C23 C 0.64327(18) 0.10286(16) 0.50084(17) 0.0150(3) Uani 0.9561(17) 1 d D . P B 1
C24 C 0.64823(17) 0.22392(16) 0.59642(17) 0.0127(3) Uani 0.9561(17) 1 d D . P B 1
C25 C 0.29905(19) 0.2379(2) 0.4542(2) 0.0225(4) Uani 0.9561(17) 1 d D . P B 1
H25A H 0.309403 0.306009 0.537758 0.034 Uiso 0.9561(17) 1 calc R U P B 1
H25B H 0.220729 0.165507 0.424653 0.034 Uiso 0.9561(17) 1 calc R U P B 1
H25C H 0.286378 0.269566 0.389509 0.034 Uiso 0.9561(17) 1 calc R U P B 1
C26 C 0.5195(2) -0.06957(18) 0.27448(19) 0.0245(4) Uani 0.9561(17) 1 d D . P B 1
H26A H 0.429379 -0.131074 0.232254 0.037 Uiso 0.9561(17) 1 calc R U P B 1
H26B H 0.585545 -0.108291 0.305321 0.037 Uiso 0.9561(17) 1 calc R U P B 1
H26C H 0.539646 -0.045125 0.211779 0.037 Uiso 0.9561(17) 1 calc R U P B 1
O22 O 0.86330(12) 0.28193(12) 0.73923(12) 0.0194(3) Uani 0.9561(17) 1 d D . P B 1
N21 N 0.75732(14) 0.30847(13) 0.70506(14) 0.0144(3) Uani 0.9561(17) 1 d D . P B 1
O21A O 0.569(3) 0.361(2) 0.680(2) 0.0140(3) Uani 0.0439(17) 1 d D . P B 2
O23A O 0.305(3) 0.054(4) 0.277(3) 0.0212(4) Uani 0.0439(17) 1 d D . P B 2
O24A O 0.704(2) 0.008(2) 0.465(3) 0.0198(3) Uani 0.0439(17) 1 d D . P B 2
N22A N 0.440(2) 0.206(3) 0.482(3) 0.0150(3) Uani 0.0439(17) 1 d D . P B 2
N23A N 0.513(3) 0.039(3) 0.360(2) 0.0166(3) Uani 0.0439(17) 1 d D . P B 2
C21A C 0.5639(17) 0.263(2) 0.585(3) 0.0124(3) Uani 0.0439(17) 1 d D . P B 2
C22A C 0.415(3) 0.101(3) 0.365(3) 0.0163(4) Uani 0.0439(17) 1 d D . P B 2
C23A C 0.627(2) 0.071(2) 0.4698(19) 0.0150(3) Uani 0.0439(17) 1 d D . P B 2
C24A C 0.654(3) 0.190(2) 0.580(3) 0.0127(3) Uani 0.0439(17) 1 d D . P B 2
C25A C 0.326(3) 0.256(4) 0.484(5) 0.0225(4) Uani 0.0439(17) 1 d D . P B 2
H25D H 0.247929 0.201797 0.401697 0.034 Uiso 0.0439(17) 1 calc R U P B 2
H25E H 0.302796 0.256943 0.556612 0.034 Uiso 0.0439(17) 1 calc R U P B 2
H25F H 0.349721 0.343127 0.494403 0.034 Uiso 0.0439(17) 1 calc R U P B 2
C26A C 0.482(4) -0.071(3) 0.233(3) 0.0245(4) Uani 0.0439(17) 1 d D . P B 2
H26D H 0.556065 -0.107220 0.239261 0.037 Uiso 0.0439(17) 1 calc R U P B 2
H26E H 0.399274 -0.135132 0.210760 0.037 Uiso 0.0439(17) 1 calc R U P B 2
H26F H 0.469494 -0.042769 0.165658 0.037 Uiso 0.0439(17) 1 calc R U P B 2
O22A O 0.830(3) 0.3479(17) 0.778(2) 0.0194(3) Uani 0.0439(17) 1 d D . P B 2
N21A N 0.7807(16) 0.2420(16) 0.6794(17) 0.0144(3) Uani 0.0439(17) 1 d D . P B 2
O1W O 0.05045(15) 0.05476(15) 0.13692(14) 0.0345(3) Uani 1 1 d D . . . .
H1WA H 0.1338(9) 0.068(2) 0.166(2) 0.052 Uiso 1 1 d D U . . .
H1WB H 0.0203(17) 0.0060(16) 0.1645(17) 0.052 Uiso 1 1 d D U . . .
O2W O 1.00832(16) 0.09910(16) 0.74654(17) 0.0430(4) Uani 1 1 d D . . . .
H2WA H 0.9483(15) 0.1326(16) 0.728(2) 0.064 Uiso 1 1 d D U . . .
H2WB H 1.008(2) 0.0482(19) 0.6754(13) 0.064 Uiso 1 1 d D U . . .
O3WA O 0.9292(5) -0.0647(5) 0.4670(5) 0.0721(11) Uani 0.5 1 d D U P C 1
H3WA H 0.861(2) -0.042(3) 0.440(5) 0.07(2) Uiso 0.5 1 d D . P D 1
O3WB O 0.878(3) -0.098(3) 0.394(3) 0.079(3) Uani 0.1 1 d . U P E 2
O3WC O 0.7556(17) -0.1848(16) 0.3049(17) 0.085(3) Uani 0.15 1 d . U P . .

loop_
_atom_site_aniso_label
_atom_site_aniso_U_11
_atom_site_aniso_U_22
_atom_site_aniso_U_33
_atom_site_aniso_U_23
_atom_site_aniso_U_13
_atom_site_aniso_U_12
Ni1 0.01198(13) 0.01104(12) 0.01060(12) 0.00454(9) 0.00360(10) 0.00135(10)
O11 0.0120(5) 0.0168(5) 0.0125(5) 0.0077(4) 0.0046(4) 0.0017(4)
O12 0.0173(6) 0.0197(6) 0.0101(5) 0.0044(4) -0.0008(4) 0.0004(5)
O13 0.0169(6) 0.0154(5) 0.0247(6) 0.0068(5) 0.0092(5) 0.0002(5)
O14 0.0225(6) 0.0285(6) 0.0135(5) 0.0110(5) 0.0067(5) 0.0064(5)
N11 0.0138(6) 0.0120(6) 0.0115(6) 0.0042(5) 0.0033(5) 0.0032(5)
N12 0.0122(6) 0.0127(6) 0.0112(6) 0.0043(5) 0.0027(5) 0.0013(5)
N13 0.0194(7) 0.0164(6) 0.0157(6) 0.0093(5) 0.0094(5) 0.0048(5)
N31 0.0146(6) 0.0130(6) 0.0133(6) 0.0066(5) 0.0056(5) 0.0039(5)
N41 0.0144(6) 0.0123(6) 0.0138(6) 0.0063(5) 0.0057(5) 0.0017(5)
C11 0.0125(7) 0.0119(7) 0.0125(7) 0.0049(5) 0.0045(6) 0.0053(6)
C12 0.0153(7) 0.0103(7) 0.0182(7) 0.0051(6) 0.0079(6) 0.0047(6)
C13 0.0157(7) 0.0163(7) 0.0154(7) 0.0088(6) 0.0061(6) 0.0068(6)
C14 0.0136(7) 0.0124(7) 0.0112(7) 0.0053(5) 0.0038(6) 0.0031(6)
C15 0.0165(8) 0.0189(8) 0.0128(7) 0.0034(6) -0.0001(6) -0.0002(6)
C16 0.0279(9) 0.0258(9) 0.0236(8) 0.0139(7) 0.0149(7) 0.0044(7)
C31 0.0152(7) 0.0167(7) 0.0157(7) 0.0086(6) 0.0039(6) 0.0022(6)
C32 0.0174(8) 0.0209(8) 0.0140(7) 0.0076(6) 0.0037(6) 0.0044(6)
C33 0.0234(8) 0.0239(8) 0.0162(7) 0.0119(6) 0.0109(6) 0.0085(7)
C34 0.0175(8) 0.0230(8) 0.0213(8) 0.0122(6) 0.0091(6) 0.0047(6)
C35 0.0149(7) 0.0144(7) 0.0162(7) 0.0071(6) 0.0052(6) 0.0032(6)
C41 0.0155(7) 0.0181(7) 0.0149(7) 0.0099(6) 0.0061(6) 0.0032(6)
C42 0.0187(8) 0.0230(8) 0.0218(8) 0.0146(6) 0.0091(6) 0.0072(6)
C43 0.0304(9) 0.0186(8) 0.0264(8) 0.0132(6) 0.0176(7) 0.0132(7)
C44 0.0271(9) 0.0141(8) 0.0187(8) 0.0042(6) 0.0099(7) 0.0041(7)
C45 0.0166(8) 0.0139(7) 0.0148(7) 0.0047(6) 0.0038(6) 0.0010(6)
O21 0.0125(6) 0.0117(5) 0.0125(5) 0.0032(4) 0.0029(5) 0.0004(4)
O23 0.0200(6) 0.0183(8) 0.0129(6) 0.0031(5) 0.0002(5) -0.0026(5)
O24 0.0230(6) 0.0168(6) 0.0230(7) 0.0099(5) 0.0113(5) 0.0085(5)
N22 0.0119(7) 0.0147(7) 0.0137(7) 0.0048(5) 0.0024(5) 0.0019(6)
N23 0.0219(7) 0.0124(6) 0.0123(7) 0.0038(6) 0.0066(6) 0.0022(5)
C21 0.0131(8) 0.0130(7) 0.0120(7) 0.0075(6) 0.0050(6) 0.0013(6)
C22 0.0197(8) 0.0124(8) 0.0136(7) 0.0059(6) 0.0058(6) -0.0014(6)
C23 0.0188(8) 0.0114(8) 0.0161(8) 0.0080(6) 0.0082(6) 0.0003(6)
C24 0.0124(7) 0.0113(8) 0.0129(7) 0.0057(6) 0.0039(6) 0.0009(6)
C25 0.0132(9) 0.0258(9) 0.0212(11) 0.0077(8) 0.0020(7) 0.0053(8)
C26 0.0361(12) 0.0157(8) 0.0166(9) 0.0034(7) 0.0098(8) 0.0067(8)
O22 0.0147(6) 0.0198(6) 0.0208(6) 0.0090(5) 0.0034(5) 0.0060(5)
N21 0.0147(7) 0.0157(7) 0.0153(6) 0.0093(5) 0.0069(5) 0.0033(5)
O21A 0.0125(6) 0.0117(5) 0.0125(5) 0.0032(4) 0.0029(5) 0.0004(4)
O23A 0.0200(6) 0.0183(8) 0.0129(6) 0.0031(5) 0.0002(5) -0.0026(5)
O24A 0.0230(6) 0.0168(6) 0.0230(7) 0.0099(5) 0.0113(5) 0.0085(5)
N22A 0.0119(7) 0.0147(7) 0.0137(7) 0.0048(5) 0.0024(5) 0.0019(6)
N23A 0.0219(7) 0.0124(6) 0.0123(7) 0.0038(6) 0.0066(6) 0.0022(5)
C21A 0.0131(8) 0.0130(7) 0.0120(7) 0.0075(6) 0.0050(6) 0.0013(6)
C22A 0.0197(8) 0.0124(8) 0.0136(7) 0.0059(6) 0.0058(6) -0.0014(6)
C23A 0.0188(8) 0.0114(8) 0.0161(8) 0.0080(6) 0.0082(6) 0.0003(6)
C24A 0.0124(7) 0.0113(8) 0.0129(7) 0.0057(6) 0.0039(6) 0.0009(6)
C25A 0.0132(9) 0.0258(9) 0.0212(11) 0.0077(8) 0.0020(7) 0.0053(8)
C26A 0.0361(12) 0.0157(8) 0.0166(9) 0.0034(7) 0.0098(8) 0.0067(8)
O22A 0.0147(6) 0.0198(6) 0.0208(6) 0.0090(5) 0.0034(5) 0.0060(5)
N21A 0.0147(7) 0.0157(7) 0.0153(6) 0.0093(5) 0.0069(5) 0.0033(5)
O1W 0.0302(7) 0.0431(8) 0.0318(7) 0.0189(6) 0.0091(6) 0.0167(6)
O2W 0.0356(8) 0.0423(9) 0.0508(9) 0.0241(7) 0.0107(7) 0.0163(7)
O3WA 0.089(3) 0.100(3) 0.099(3) 0.071(2) 0.071(2) 0.0737(19)
O3WB 0.095(4) 0.101(4) 0.105(5) 0.069(4) 0.068(4) 0.074(4)
O3WC 0.097(5) 0.101(5) 0.113(6) 0.067(5) 0.072(5) 0.069(5)

loop_
_atom_type_symbol
_atom_type_description
_atom_type_scat_dispersion_real
_atom_type_scat_dispersion_imag
_atom_type_scat_source
C C 0.0181 0.0091 'International Tables Vol C Tables 4.2.6.8 and 6.1.1.4'
H H 0.0000 0.0000 'International Tables Vol C Tables 4.2.6.8 and 6.1.1.4'
N N 0.0311 0.0180 'International Tables Vol C Tables 4.2.6.8 and 6.1.1.4'
Ni Ni -3.0029 0.5091 'International Tables Vol C Tables 4.2.6.8 and 6.1.1.4'
O O 0.0492 0.0322 'International Tables Vol C Tables 4.2.6.8 and 6.1.1.4'

loop_
_geom_angle_atom_site_label_1
_geom_angle_atom_site_label_2
_geom_angle_atom_site_label_3
_geom_angle
_geom_angle_site_symmetry_1
_geom_angle_site_symmetry_3
_geom_angle_publ_flag
O11 Ni1 N11 79.27(5) . . ?
O11 Ni1 N31 93.83(5) . . ?
O11 Ni1 N41 89.24(5) . . ?
O11 Ni1 O21 170.36(5) . . ?
O11 Ni1 N21 100.81(5) . . ?
O11 Ni1 O22A 80.4(6) . . ?
N11 Ni1 N41 91.48(5) . . ?
N11 Ni1 N21 85.29(6) . . ?
N11 Ni1 O22A 94.4(7) . . ?
N31 Ni1 N11 172.64(5) . . ?
N31 Ni1 N41 90.97(5) . . ?
N31 Ni1 O21 95.81(5) . . ?
N31 Ni1 N21 93.59(5) . . ?
N31 Ni1 O22A 81.8(7) . . ?
N41 Ni1 N21 168.64(5) . . ?
N41 Ni1 O22A 166.9(5) . . ?
O21 Ni1 N11 91.10(5) . . ?
O21 Ni1 N41 90.70(5) . . ?
O21 Ni1 N21 78.50(5) . . ?
O21A Ni1 O11 168.0(8) . . ?
O21A Ni1 N11 94.8(10) . . ?
O21A Ni1 N31 91.5(11) . . ?
O21A Ni1 N41 101.4(8) . . ?
O21A Ni1 O22A 89.8(10) . . ?
C11 O11 Ni1 111.93(10) . . ?
O12 N11 Ni1 124.91(11) . . ?
O12 N11 C14 121.92(14) . . ?
C14 N11 Ni1 113.17(10) . . ?
C11 N12 C12 123.56(13) . . ?
C11 N12 C15 119.01(14) . . ?
C12 N12 C15 117.33(13) . . ?
C12 N13 C13 125.59(14) . . ?
C12 N13 C16 116.78(14) . . ?
C13 N13 C16 117.55(14) . . ?
C31 N31 Ni1 121.60(11) . . ?
C35 N31 Ni1 120.46(11) . . ?
C35 N31 C31 117.89(14) . . ?
C41 N41 Ni1 120.46(11) . . ?
C45 N41 Ni1 121.20(11) . . ?
C45 N41 C41 118.17(14) . . ?
O11 C11 N12 119.68(14) . . ?
O11 C11 C14 122.57(14) . . ?
N12 C11 C14 117.74(14) . . ?
O13 C12 N12 120.75(15) . . ?
O13 C12 N13 122.21(16) . . ?
N13 C12 N12 117.03(14) . . ?
O14 C13 N13 120.45(15) . . ?
O14 C13 C14 125.28(15) . . ?
N13 C13 C14 114.25(14) . . ?
N11 C14 C11 112.49(14) . . ?
N11 C14 C13 126.12(14) . . ?
C11 C14 C13 121.38(14) . . ?
N12 C15 H15A 109.5 . . ?
N12 C15 H15B 109.5 . . ?
N12 C15 H15C 109.5 . . ?
N12 C15 H15D 109.5 . . ?
N12 C15 H15E 109.5 . . ?
N12 C15 H15F 109.5 . . ?
H15A C15 H15B 109.5 . . ?
H15A C15 H15C 109.5 . . ?
H15B C15 H15C 109.5 . . ?
H15D C15 H15E 109.5 . . ?
H15D C15 H15F 109.5 . . ?
H15E C15 H15F 109.5 . . ?
N13 C16 H16A 109.5 . . ?
N13 C16 H16B 109.5 . . ?
N13 C16 H16C 109.5 . . ?
H16A C16 H16B 109.5 . . ?
H16A C16 H16C 109.5 . . ?
H16B C16 H16C 109.5 . . ?
N31 C31 H31 118.8 . . ?
N31 C31 C32 122.37(16) . . ?
C32 C31 H31 118.8 . . ?
C31 C32 H32 120.3 . . ?
C33 C32 C31 119.30(15) . . ?
C33 C32 H32 120.3 . . ?
C32 C33 H33 120.7 . . ?
C32 C33 C34 118.57(16) . . ?
C34 C33 H33 120.7 . . ?
C33 C34 H34 120.5 . . ?
C35 C34 C33 119.00(16) . . ?
C35 C34 H34 120.5 . . ?
N31 C35 C34 122.85(15) . . ?
N31 C35 H35 118.6 . . ?
C34 C35 H35 118.6 . . ?
N41 C41 H41 118.7 . . ?
N41 C41 C42 122.50(15) . . ?
C42 C41 H41 118.7 . . ?
C41 C42 H42 120.5 . . ?
C41 C42 C43 119.07(16) . . ?
C43 C42 H42 120.5 . . ?
C42 C43 H43 120.5 . . ?
C42 C43 C44 118.96(16) . . ?
C44 C43 H43 120.5 . . ?
C43 C44 H44 120.7 . . ?
C45 C44 C43 118.66(16) . . ?
C45 C44 H44 120.7 . . ?
N41 C45 C44 122.62(16) . . ?
N41 C45 H45 118.7 . . ?
C44 C45 H45 118.7 . . ?
C21 O21 Ni1 110.64(11) . . ?
C21 N22 C22 123.35(15) . . ?
C21 N22 C25 119.54(15) . . ?
C22 N22 C25 117.00(14) . . ?
C22 N23 C23 125.25(15) . . ?
C22 N23 C26 116.42(15) . . ?
C23 N23 C26 118.32(16) . . ?
O21 C21 N22 120.19(16) . . ?
O21 C21 C24 121.72(15) . . ?
N22 C21 C24 118.06(15) . . ?
O23 C22 N22 121.14(17) . . ?
O23 C22 N23 121.97(17) . . ?
N23 C22 N22 116.89(15) . . ?
O24 C23 N23 119.78(16) . . ?
O24 C23 C24 126.00(16) . . ?
N23 C23 C24 114.20(15) . . ?
C23 C24 C21 121.36(15) . . ?
N21 C24 C21 112.59(14) . . ?
N21 C24 C23 125.95(16) . . ?
N22 C25 H25A 109.5 . . ?
N22 C25 H25B 109.5 . . ?
N22 C25 H25C 109.5 . . ?
H25A C25 H25B 109.5 . . ?
H25A C25 H25C 109.5 . . ?
H25B C25 H25C 109.5 . . ?
N23 C26 H26A 109.5 . . ?
N23 C26 H26B 109.5 . . ?
N23 C26 H26C 109.5 . . ?
H26A C26 H26B 109.5 . . ?
H26A C26 H26C 109.5 . . ?
H26B C26 H26C 109.5 . . ?
C24 N21 Ni1 111.61(11) . . ?
O22 N21 Ni1 125.97(11) . . ?
O22 N21 C24 121.75(14) . . ?
C21A O21A Ni1 118(2) . . ?
C21A N22A C22A 122.9(17) . . ?
C21A N22A C25A 122.7(19) . . ?
C22A N22A C25A 114.3(19) . . ?
C22A N23A C23A 122.8(18) . . ?
C22A N23A C26A 115.4(19) . . ?
C23A N23A C26A 121.5(19) . . ?
O21A C21A N22A 114.0(17) . . ?
O21A C21A C24A 129(2) . . ?
N22A C21A C24A 115.8(17) . . ?
O23A C22A N22A 120(2) . . ?
O23A C22A N23A 121(2) . . ?
N23A C22A N22A 117.7(17) . . ?
O24A C23A N23A 121.2(18) . . ?
O24A C23A C24A 123.4(17) . . ?
N23A C23A C24A 115.0(17) . . ?
C21A C24A C23A 122.9(18) . . ?
N21A C24A C21A 118.9(13) . . ?
N21A C24A C23A 117.7(13) . . ?
N22A C25A H25D 109.5 . . ?
N22A C25A H25E 109.5 . . ?
N22A C25A H25F 109.5 . . ?
H25D C25A H25E 109.5 . . ?
H25D C25A H25F 109.5 . . ?
H25E C25A H25F 109.5 . . ?
N23A C26A H26D 109.5 . . ?
N23A C26A H26E 109.5 . . ?
N23A C26A H26F 109.5 . . ?
H26D C26A H26E 109.5 . . ?
H26D C26A H26F 109.5 . . ?
H26E C26A H26F 109.5 . . ?
N21A O22A Ni1 118.2(19) . . ?
O22A N21A C24A 129.2(19) . . ?
H1WA O1W H1WB 105.2(14) . . ?
H2WA O2W H2WB 106.2(14) . . ?
O3WA O3WA H3WA 108(2) 2_756 . ?

loop_
_geom_bond_atom_site_label_1
_geom_bond_atom_site_label_2
_geom_bond_distance
_geom_bond_site_symmetry_2
_geom_bond_publ_flag
Ni1 O11 2.0551(11) . ?
Ni1 N11 2.0769(14) . ?
Ni1 N31 2.0707(14) . ?
Ni1 N41 2.0809(14) . ?
Ni1 O21 2.0709(13) . ?
Ni1 N21 2.0832(15) . ?
Ni1 O21A 1.86(3) . ?
Ni1 O22A 2.12(3) . ?
O11 C11 1.247(2) . ?
O12 N11 1.2601(17) . ?
O13 C12 1.213(2) . ?
O14 C13 1.219(2) . ?
N11 C14 1.345(2) . ?
N12 C11 1.365(2) . ?
N12 C12 1.399(2) . ?
N12 C15 1.470(2) . ?
N13 C12 1.383(2) . ?
N13 C13 1.397(2) . ?
N13 C16 1.472(2) . ?
N31 C31 1.349(2) . ?
N31 C35 1.344(2) . ?
N41 C41 1.348(2) . ?
N41 C45 1.342(2) . ?
C11 C14 1.441(2) . ?
C13 C14 1.454(2) . ?
C15 H15A 0.9800 . ?
C15 H15B 0.9800 . ?
C15 H15C 0.9800 . ?
C15 H15D 0.9800 . ?
C15 H15E 0.9800 . ?
C15 H15F 0.9800 . ?
C16 H16A 0.9800 . ?
C16 H16B 0.9800 . ?
C16 H16C 0.9800 . ?
C31 H31 0.9500 . ?
C31 C32 1.385(2) . ?
C32 H32 0.9500 . ?
C32 C33 1.383(2) . ?
C33 H33 0.9500 . ?
C33 C34 1.387(2) . ?
C34 H34 0.9500 . ?
C34 C35 1.382(2) . ?
C35 H35 0.9500 . ?
C41 H41 0.9500 . ?
C41 C42 1.380(2) . ?
C42 H42 0.9500 . ?
C42 C43 1.382(2) . ?
C43 H43 0.9500 . ?
C43 C44 1.389(3) . ?
C44 H44 0.9500 . ?
C44 C45 1.385(2) . ?
C45 H45 0.9500 . ?
O21 C21 1.247(2) . ?
O23 C22 1.213(2) . ?
O24 C23 1.219(2) . ?
N22 C21 1.365(2) . ?
N22 C22 1.392(2) . ?
N22 C25 1.474(2) . ?
N23 C22 1.387(2) . ?
N23 C23 1.414(2) . ?
N23 C26 1.472(2) . ?
C21 C24 1.442(2) . ?
C23 C24 1.440(2) . ?
C24 N21 1.358(2) . ?
C25 H25A 0.9800 . ?
C25 H25B 0.9800 . ?
C25 H25C 0.9800 . ?
C26 H26A 0.9800 . ?
C26 H26B 0.9800 . ?
C26 H26C 0.9800 . ?
O22 N21 1.2478(19) . ?
O21A C21A 1.260(17) . ?
O23A C22A 1.214(17) . ?
O24A C23A 1.221(17) . ?
N22A C21A 1.382(16) . ?
N22A C22A 1.396(17) . ?
N22A C25A 1.478(18) . ?
N23A C22A 1.391(17) . ?
N23A C23A 1.404(16) . ?
N23A C26A 1.475(18) . ?
C21A C24A 1.419(17) . ?
C23A C24A 1.431(16) . ?
C24A N21A 1.39(2) . ?
C25A H25D 0.9800 . ?
C25A H25E 0.9800 . ?
C25A H25F 0.9800 . ?
C26A H26D 0.9800 . ?
C26A H26E 0.9800 . ?
C26A H26F 0.9800 . ?
O22A N21A 1.247(10) . ?
O1W H1WA 0.839(9) . ?
O1W H1WB 0.847(9) . ?
O2W H2WA 0.843(9) . ?
O2W H2WB 0.837(9) . ?
O3WA O3WA 1.731(10) 2_756 ?
O3WA H3WA 0.851(10) . ?
O3WB O3WC 1.37(3) . ?

loop_
_geom_hbond_atom_site_label_D
_geom_hbond_atom_site_label_H
_geom_hbond_atom_site_label_A
_geom_hbond_distance_DH
_geom_hbond_distance_HA
_geom_hbond_distance_DA
_geom_hbond_angle_DHA
_geom_hbond_site_symmetry_A
_geom_hbond_publ_flag
O1W H1WA O23 0.839(9) 2.223(15) 2.983(2) 150.6(19) . yes
O1W H1WA O23A 0.839(9) 2.04(3) 2.81(3) 152(2) . yes
O1W H1WB O2W 0.847(9) 1.992(11) 2.825(2) 167.4(17) 2_656 yes
O2W H2WA O22 0.843(9) 2.120(11) 2.914(2) 156.9(17) . yes
O2W H2WA N21A 0.843(9) 2.48(2) 3.324(17) 177.0(18) . yes

loop_
_geom_torsion_atom_site_label_1
_geom_torsion_atom_site_label_2
_geom_torsion_atom_site_label_3
_geom_torsion_atom_site_label_4
_geom_torsion
_geom_torsion_site_symmetry_1
_geom_torsion_site_symmetry_2
_geom_torsion_site_symmetry_3
_geom_torsion_site_symmetry_4
_geom_torsion_publ_flag
Ni1 O11 C11 N12 171.99(11) . . . . ?
Ni1 O11 C11 C14 -8.61(19) . . . . ?
Ni1 N11 C14 C11 1.04(17) . . . . ?
Ni1 N11 C14 C13 -177.75(13) . . . . ?
Ni1 N31 C31 C32 176.21(13) . . . . ?
Ni1 N31 C35 C34 -177.67(13) . . . . ?
Ni1 N41 C41 C42 173.74(13) . . . . ?
Ni1 N41 C45 C44 -174.46(13) . . . . ?
Ni1 O21 C21 N22 -162.45(17) . . . . ?
Ni1 O21 C21 C24 19.8(2) . . . . ?
Ni1 O21A C21A N22A -151(3) . . . . ?
Ni1 O21A C21A C24A 45(6) . . . . ?
Ni1 O22A N21A C24A -15(5) . . . . ?
O11 Ni1 O21A C21A -8(8) . . . . ?
O11 C11 C14 N11 5.3(2) . . . . ?
O11 C11 C14 C13 -175.87(15) . . . . ?
O12 N11 C14 C11 -179.14(14) . . . . ?
O12 N11 C14 C13 2.1(3) . . . . ?
O14 C13 C14 N11 -7.2(3) . . . . ?
O14 C13 C14 C11 174.10(16) . . . . ?
N11 Ni1 O21A C21A 52(3) . . . . ?
N12 C11 C14 N11 -175.31(14) . . . . ?
N12 C11 C14 C13 3.5(2) . . . . ?
N13 C13 C14 N11 171.35(15) . . . . ?
N13 C13 C14 C11 -7.3(2) . . . . ?
N31 Ni1 O21A C21A -124(3) . . . . ?
N31 C31 C32 C33 1.5(3) . . . . ?
N41 Ni1 O21A C21A 144(3) . . . . ?
N41 C41 C42 C43 1.2(3) . . . . ?
C11 N12 C12 O13 179.65(15) . . . . ?
C11 N12 C12 N13 -1.1(2) . . . . ?
C12 N12 C11 O11 -179.64(14) . . . . ?
C12 N12 C11 C14 0.9(2) . . . . ?
C12 N13 C13 O14 -173.86(16) . . . . ?
C12 N13 C13 C14 7.5(2) . . . . ?
C13 N13 C12 O13 175.69(15) . . . . ?
C13 N13 C12 N12 -3.5(2) . . . . ?
C15 N12 C11 O11 -3.4(2) . . . . ?
C15 N12 C11 C14 177.12(14) . . . . ?
C15 N12 C12 O13 3.4(2) . . . . ?
C15 N12 C12 N13 -177.36(14) . . . . ?
C16 N13 C12 O13 -0.9(2) . . . . ?
C16 N13 C12 N12 179.83(14) . . . . ?
C16 N13 C13 O14 2.7(2) . . . . ?
C16 N13 C13 C14 -175.89(15) . . . . ?
C31 N31 C35 C34 -0.2(2) . . . . ?
C31 C32 C33 C34 -0.5(3) . . . . ?
C32 C33 C34 C35 -0.9(3) . . . . ?
C33 C34 C35 N31 1.3(3) . . . . ?
C35 N31 C31 C32 -1.2(2) . . . . ?
C41 N41 C45 C44 0.8(2) . . . . ?
C41 C42 C43 C44 -0.1(3) . . . . ?
C42 C43 C44 C45 -0.6(3) . . . . ?
C43 C44 C45 N41 0.3(3) . . . . ?
C45 N41 C41 C42 -1.5(2) . . . . ?
O21 C21 C24 C23 178.42(18) . . . . ?
O21 C21 C24 N21 -5.1(3) . . . . ?
O24 C23 C24 C21 -174.75(19) . . . . ?
O24 C23 C24 N21 9.3(3) . . . . ?
N22 C21 C24 C23 0.6(3) . . . . ?
N22 C21 C24 N21 177.03(19) . . . . ?
N23 C23 C24 C21 7.0(3) . . . . ?
N23 C23 C24 N21 -168.95(18) . . . . ?
C21 N22 C22 O23 -172.9(2) . . . . ?
C21 N22 C22 N23 7.0(4) . . . . ?
C21 C24 N21 Ni1 -12.4(2) . . . . ?
C21 C24 N21 O22 176.38(16) . . . . ?
C22 N22 C21 O21 174.1(2) . . . . ?
C22 N22 C21 C24 -8.1(3) . . . . ?
C22 N23 C23 O24 173.2(2) . . . . ?
C22 N23 C23 C24 -8.4(3) . . . . ?
C23 N23 C22 O23 -178.3(2) . . . . ?
C23 N23 C22 N22 1.8(3) . . . . ?
C23 C24 N21 Ni1 163.83(16) . . . . ?
C23 C24 N21 O22 -7.4(3) . . . . ?
C25 N22 C21 O21 -2.0(3) . . . . ?
C25 N22 C21 C24 175.9(2) . . . . ?
C25 N22 C22 O23 3.3(4) . . . . ?
C25 N22 C22 N23 -176.9(2) . . . . ?
C26 N23 C22 O23 2.5(3) . . . . ?
C26 N23 C22 N22 -177.4(2) . . . . ?
C26 N23 C23 O24 -7.6(3) . . . . ?
C26 N23 C23 C24 170.81(18) . . . . ?
O21A C21A C24A C23A 172(4) . . . . ?
O21A C21A C24A N21A -17(7) . . . . ?
O24A C23A C24A C21A -180(4) . . . . ?
O24A C23A C24A N21A 8(6) . . . . ?
N22A C21A C24A C23A 7(7) . . . . ?
N22A C21A C24A N21A 179(4) . . . . ?
N23A C23A C24A C21A 7(6) . . . . ?
N23A C23A C24A N21A -164(4) . . . . ?
C21A N22A C22A O23A 180(6) . . . . ?
C21A N22A C22A N23A 10(8) . . . . ?
C21A C24A N21A O22A 1(6) . . . . ?
C22A N22A C21A O21A 177(5) . . . . ?
C22A N22A C21A C24A -17(7) . . . . ?
C22A N23A C23A O24A 172(5) . . . . ?
C22A N23A C23A C24A -15(6) . . . . ?
C23A N23A C22A O23A -163(5) . . . . ?
C23A N23A C22A N22A 6(8) . . . . ?
C23A C24A N21A O22A 173(3) . . . . ?
C25A N22A C21A O21A 1(7) . . . . ?
C25A N22A C21A C24A 167(5) . . . . ?
C25A N22A C22A O23A -4(8) . . . . ?
C25A N22A C22A N23A -173(5) . . . . ?
C26A N23A C22A O23A 11(8) . . . . ?
C26A N23A C22A N22A -180(5) . . . . ?
C26A N23A C23A O24A -1(7) . . . . ?
C26A N23A C23A C24A 172(4) . . . . ?
O22A Ni1 O21A C21A -43(3) . . . . ?
